data_4507169
loop_
_publ_author_name
'Huang, Wen-Huan'
'Yang, Guo-Ping'
'Chen, Jun'
'Chen, Xin'
'Zhang, Cui-Ping'
'Wang, Yao-Yu'
'Shi, Qi-Zhen'

_publ_section_title
;
 Solvent Influence on Sizes of Channels in Three New Co(II) Complexes,
 Exhibiting an Active Replaceable Coordinated Site
;
_journal_issue 1
_journal_name_full 'Crystal Growth &amp; Design'
_journal_page_first 66
_journal_paper_doi 10.1021/cg301146u
_journal_volume 13
_journal_year 2013
_chemical_formula_sum 'C62 H66 Co3 N4 O26'
_chemical_formula_weight 1459.98
_chemical_name_systematic
; 
 ? 
;
_space_group_IT_number 14
_symmetry_space_group_name_Hall '-P 2yn'
_symmetry_space_group_name_H-M 'P 1 21/n 1'
_atom_sites_solution_hydrogens geom
_atom_sites_solution_primary direct
_atom_sites_solution_secondary difmap
_audit_creation_method SHELXL-97
_cell_angle_alpha 90.00
_cell_angle_beta 115.915(2)
_cell_angle_gamma 90.00
_cell_formula_units_Z 2
_cell_length_a 17.568(2)
_cell_length_b 11.2720(13)
_cell_length_c 17.955(2)
_cell_measurement_temperature 296(2)
_cell_volume 3198.0(6)
_computing_structure_refinement 'SHELXL-97 (Sheldrick, 1997)'
_computing_structure_solution 'SHELXS-97 (Sheldrick, 1990)'
_diffrn_ambient_temperature 296(2)
_diffrn_measured_fraction_theta_full 0.997
_diffrn_measured_fraction_theta_max 0.997
_diffrn_radiation_monochromator graphite
_diffrn_radiation_source 'fine-focus sealed tube'
_diffrn_radiation_type MoK\a
_diffrn_radiation_wavelength 0.71073
_diffrn_reflns_av_R_equivalents 0.0668
_diffrn_reflns_av_sigmaI/netI 0.0849
_diffrn_reflns_limit_h_max 14
_diffrn_reflns_limit_h_min -20
_diffrn_reflns_limit_k_max 12
_diffrn_reflns_limit_k_min -13
_diffrn_reflns_limit_l_max 21
_diffrn_reflns_limit_l_min -21
_diffrn_reflns_number 15693
_diffrn_reflns_theta_full 25.09
_diffrn_reflns_theta_max 25.09
_diffrn_reflns_theta_min 1.35
_exptl_absorpt_coefficient_mu 0.857
_exptl_absorpt_correction_T_max 1.00000
_exptl_absorpt_correction_T_min 0.91404
_exptl_absorpt_correction_type multi-scan
_exptl_absorpt_process_details sadabs
_exptl_crystal_density_diffrn 1.516
_exptl_crystal_density_method 'not measured'
_exptl_crystal_F_000 1510
_exptl_crystal_size_max 0.22
_exptl_crystal_size_mid 0.19
_exptl_crystal_size_min 0.17
_refine_diff_density_max 0.661
_refine_diff_density_min -0.703
_refine_diff_density_rms 0.164
_refine_ls_extinction_method none
_refine_ls_goodness_of_fit_ref 1.037
_refine_ls_hydrogen_treatment constr
_refine_ls_matrix_type full
_refine_ls_number_parameters 434
_refine_ls_number_reflns 5678
_refine_ls_number_restraints 6
_refine_ls_restrained_S_all 1.040
_refine_ls_R_factor_all 0.0879
_refine_ls_R_factor_gt 0.0535
_refine_ls_shift/su_max 0.021
_refine_ls_shift/su_mean 0.000
_refine_ls_structure_factor_coef Fsqd
_refine_ls_weighting_details 'calc w=1/[\s^2^(Fo^2^)+(0.0905P)^2^+0.1846P] where P=(Fo^2^+2Fc^2^)/3'
_refine_ls_weighting_scheme calc
_refine_ls_wR_factor_gt 0.1338
_refine_ls_wR_factor_ref 0.1734
_reflns_number_gt 3891
_reflns_number_total 5678
_reflns_threshold_expression >2sigma(I)
_cod_data_source_file cg301146u_si_004.cif
_cod_data_source_block xb5706_0m
_cod_original_cell_volume 3197.9(6)
_cod_original_sg_symbol_H-M P2(1)/n
_cod_database_code 4507169

loop_
_symmetry_equiv_pos_as_xyz
'x, y, z'
'-x+1/2, y+1/2, -z+1/2'
'-x, -y, -z'
'x-1/2, -y-1/2, z-1/2'

loop_
_atom_site_label
_atom_site_type_symbol
_atom_site_fract_x
_atom_site_fract_y
_atom_site_fract_z
_atom_site_U_iso_or_equiv
_atom_site_adp_type
_atom_site_occupancy
_atom_site_symmetry_multiplicity
_atom_site_calc_flag
_atom_site_refinement_flags
O8 O 0.08630(19) 0.1169(3) 0.4859(2) 0.0339(8) Uani 1 1 d .
C21 C 0.1632(3) 0.1424(4) 0.5319(3) 0.0247(10) Uani 1 1 d .
C20 C 0.2113(3) 0.2001(4) 0.4892(3) 0.0292(11) Uani 1 1 d .
C19 C 0.1846(3) 0.1789(5) 0.4049(3) 0.0392(13) Uani 1 1 d .
H19 H 0.1365 0.1334 0.3758 0.047 Uiso 1 1 calc R
C17 C 0.2827(3) 0.2691(4) 0.5311(3) 0.0359(12) Uani 1 1 d .
H17 H 0.3008 0.2840 0.5872 0.043 Uiso 1 1 calc R
O4 O 0.1737(2) 0.8020(3) 0.6143(2) 0.0366(9) Uani 1 1 d .
O5 O 0.0744(2) 0.8657(3) 0.4920(2) 0.0346(8) Uani 1 1 d .
C14 C 0.1466(3) 0.8246(4) 0.5384(3) 0.0286(11) Uani 1 1 d .
C13 C 0.2044(3) 0.7986(4) 0.4990(3) 0.0306(12) Uani 1 1 d .
C10 C 0.1833(4) 0.8335(4) 0.4187(4) 0.0424(14) Uani 1 1 d .
H10 H 0.1317 0.8704 0.3875 0.051 Uiso 1 1 calc R
C12 C 0.2822(3) 0.7437(5) 0.5452(3) 0.0399(13) Uani 1 1 d .
H12 H 0.2968 0.7211 0.5996 0.048 Uiso 1 1 calc R
C11 C 0.3373(4) 0.7229(5) 0.5111(4) 0.0476(15) Uani 1 1 d .
H11 H 0.3884 0.6844 0.5416 0.057 Uiso 1 1 calc R
C9 C 0.2396(4) 0.8132(5) 0.3846(4) 0.0525(17) Uani 1 1 d .
H9 H 0.2257 0.8358 0.3303 0.063 Uiso 1 1 calc R
Co1 Co 0.62181(4) 0.67265(5) 0.19456(4) 0.0251(2) Uani 1 1 d .
Co2 Co 0.5000 0.5000 0.0000 0.0217(2) Uani 1 2 d S
O1W O 0.57968(19) 0.5015(2) 0.13180(19) 0.0247(7) Uani 1 1 d .
O3W O 0.6619(2) 0.8386(3) 0.2536(2) 0.0401(9) Uani 1 1 d D
H3WB H 0.6258 0.8650 0.2665 0.060 Uiso 1 1 calc RD
O1 O 0.5552(2) 0.6326(3) 0.2640(2) 0.0353(9) Uani 1 1 d .
O2W O 0.5147(2) 0.7744(3) 0.1172(2) 0.0377(8) Uani 1 1 d D
H2WB H 0.5028 0.8209 0.1456 0.057 Uiso 1 1 calc RD
O7 O 0.1994(2) 0.1203(3) 0.6071(2) 0.0407(9) Uani 1 1 d .
O2 O 0.5312(3) 0.4397(3) 0.2398(3) 0.0568(13) Uani 1 1 d .
O9 O 0.7271(2) 0.5914(3) 0.2839(2) 0.0451(10) Uani 1 1 d .
O6 O 0.3471(3) 0.3201(3) 0.3651(3) 0.0739(16) Uani 1 1 d .
N1 N 0.8597(3) 0.5724(4) 0.3862(3) 0.0411(11) Uani 1 1 d .
C7 C 0.3934(3) 0.6379(4) 0.3781(3) 0.0375(13) Uani 1 1 d .
C2 C 0.4699(3) 0.5351(4) 0.3166(3) 0.0278(11) Uani 1 1 d .
O3 O 0.3729(3) 0.7484(3) 0.3971(3) 0.0694(15) Uani 1 1 d .
C5 C 0.3586(3) 0.5346(5) 0.3894(3) 0.0409(14) Uani 1 1 d .
H5 H 0.3214 0.5347 0.4136 0.049 Uiso 1 1 calc R
C3 C 0.4365(3) 0.4292(4) 0.3279(3) 0.0347(12) Uani 1 1 d .
H3 H 0.4514 0.3580 0.3116 0.042 Uiso 1 1 calc R
C15 C 0.3010(4) 0.2916(4) 0.4090(4) 0.0445(15) Uani 1 1 d .
C1 C 0.5245(3) 0.5353(4) 0.2705(3) 0.0317(12) Uani 1 1 d .
C4 C 0.3809(3) 0.4299(4) 0.3636(3) 0.0381(13) Uani 1 1 d .
C6 C 0.4486(3) 0.6406(4) 0.3419(3) 0.0344(12) Uani 1 1 d .
H6 H 0.4710 0.7121 0.3347 0.041 Uiso 1 1 calc R
C8 C 0.3161(4) 0.7593(5) 0.4317(4) 0.0455(15) Uani 1 1 d .
C16 C 0.3278(3) 0.3163(4) 0.4913(4) 0.0427(14) Uani 1 1 d .
H16 H 0.3751 0.3635 0.5198 0.051 Uiso 1 1 calc R
C23 C 0.8497(3) 0.6789(5) 0.2726(4) 0.0477(15) Uani 1 1 d .
H23A H 0.8254 0.7574 0.2561 0.057 Uiso 1 1 calc R
H23B H 0.8468 0.6372 0.2242 0.057 Uiso 1 1 calc R
C22 C 0.8044(3) 0.6113(4) 0.3129(3) 0.0350(12) Uani 1 1 d .
O10 O 0.5081(3) -0.0689(4) 0.2328(3) 0.0844(16) Uani 1 1 d .
C18 C 0.2289(4) 0.2249(5) 0.3649(4) 0.0491(15) Uani 1 1 d .
H18 H 0.2108 0.2114 0.3086 0.059 Uiso 1 1 calc R
C25 C 0.9469(4) 0.5987(5) 0.4058(4) 0.0531(16) Uani 1 1 d .
H25A H 0.9769 0.5276 0.4035 0.064 Uiso 1 1 calc R
H25B H 0.9757 0.6336 0.4605 0.064 Uiso 1 1 calc R
C24 C 0.9410(4) 0.6868(5) 0.3393(4) 0.0577(17) Uani 1 1 d .
H24A H 0.9803 0.6658 0.3167 0.069 Uiso 1 1 calc R
H24B H 0.9538 0.7664 0.3618 0.069 Uiso 1 1 calc R
C27 C 0.4688(6) -0.0269(6) 0.2663(6) 0.074(2) Uani 1 1 d .
C26 C 0.8382(4) 0.4945(5) 0.4382(4) 0.0623(19) Uani 1 1 d .
H26A H 0.7779 0.4856 0.4150 0.093 Uiso 1 1 calc R
H26B H 0.8587 0.5279 0.4927 0.093 Uiso 1 1 calc R
H26C H 0.8639 0.4183 0.4414 0.093 Uiso 1 1 calc R
C30 C 0.4292(7) 0.0469(8) 0.3658(7) 0.117(4) Uani 1 1 d .
H30A H 0.4471 0.1245 0.3906 0.141 Uiso 1 1 calc R
H30B H 0.4183 -0.0044 0.4034 0.141 Uiso 1 1 calc R
C28 C 0.3755(6) 0.0163(9) 0.2150(7) 0.120(4) Uani 1 1 d .
H28A H 0.3734 0.0812 0.1786 0.144 Uiso 1 1 calc R
H28B H 0.3402 -0.0479 0.1817 0.144 Uiso 1 1 calc R
C29 C 0.3483(8) 0.0543(12) 0.2742(9) 0.153(5) Uani 1 1 d .
H29A H 0.3028 0.0038 0.2725 0.184 Uiso 1 1 calc R
H29B H 0.3274 0.1351 0.2626 0.184 Uiso 1 1 calc R
N2 N 0.4870(6) -0.0034(5) 0.3400(5) 0.096(3) Uani 1 1 d .
C31 C 0.5713(5) -0.0305(8) 0.4050(6) 0.137(5) Uani 1 1 d .
H31A H 0.5662 -0.0704 0.4498 0.205 Uiso 1 1 calc R
H31B H 0.6025 0.0419 0.4249 0.205 Uiso 1 1 calc R
H31C H 0.6007 -0.0807 0.3830 0.205 Uiso 1 1 calc R
H3WA H 0.7174 0.8462 0.2938 0.205 Uiso 1 1 d RD
H2WA H 0.4664 0.7330 0.0853 0.205 Uiso 1 1 d RD

loop_
_atom_site_aniso_label
_atom_site_aniso_U_11
_atom_site_aniso_U_22
_atom_site_aniso_U_33
_atom_site_aniso_U_23
_atom_site_aniso_U_13
_atom_site_aniso_U_12
O8 0.0202(17) 0.0466(19) 0.035(2) 0.0137(17) 0.0123(16) -0.0051(16)
C21 0.023(2) 0.025(2) 0.033(3) 0.000(2) 0.018(2) -0.005(2)
C20 0.025(3) 0.033(3) 0.034(3) 0.006(2) 0.017(2) -0.003(2)
C19 0.035(3) 0.050(3) 0.039(3) -0.002(3) 0.023(3) -0.010(3)
C17 0.030(3) 0.041(3) 0.039(3) 0.000(2) 0.018(3) -0.014(2)
O4 0.035(2) 0.049(2) 0.033(2) 0.0053(17) 0.0219(18) 0.0117(17)
O5 0.0299(19) 0.0429(19) 0.035(2) -0.0018(17) 0.0178(17) 0.0067(17)
C14 0.032(3) 0.026(2) 0.036(3) -0.003(2) 0.023(2) -0.002(2)
C13 0.032(3) 0.030(2) 0.043(3) 0.003(2) 0.028(3) 0.007(2)
C10 0.049(3) 0.044(3) 0.047(4) 0.011(3) 0.032(3) 0.015(3)
C12 0.039(3) 0.045(3) 0.043(4) 0.000(3) 0.026(3) 0.006(3)
C11 0.035(3) 0.055(3) 0.065(4) 0.002(3) 0.033(3) 0.013(3)
C9 0.083(5) 0.048(3) 0.054(4) 0.011(3) 0.055(4) 0.015(3)
Co1 0.0228(4) 0.0321(4) 0.0261(4) -0.0023(3) 0.0160(3) -0.0041(3)
Co2 0.0176(4) 0.0269(5) 0.0257(5) -0.0029(4) 0.0140(4) 0.0005(4)
O1W 0.0246(17) 0.0270(16) 0.0282(19) -0.0038(14) 0.0168(15) -0.0005(14)
O3W 0.034(2) 0.041(2) 0.044(2) -0.0126(17) 0.0154(18) -0.0082(17)
O1 0.043(2) 0.0358(18) 0.046(2) -0.0068(16) 0.0365(19) -0.0104(17)
O2W 0.035(2) 0.042(2) 0.034(2) -0.0055(17) 0.0140(17) 0.0012(17)
O7 0.0293(19) 0.058(2) 0.033(2) 0.0084(18) 0.0119(17) -0.0179(18)
O2 0.095(3) 0.0305(19) 0.091(3) -0.011(2) 0.084(3) -0.011(2)
O9 0.028(2) 0.052(2) 0.049(3) 0.0034(19) 0.0118(18) -0.0031(18)
O6 0.115(4) 0.047(2) 0.124(4) -0.029(3) 0.112(4) -0.034(2)
N1 0.038(3) 0.036(2) 0.043(3) 0.005(2) 0.012(2) 0.005(2)
C7 0.048(3) 0.036(3) 0.047(4) 0.001(2) 0.038(3) 0.003(2)
C2 0.030(3) 0.037(3) 0.026(3) 0.002(2) 0.021(2) -0.003(2)
O3 0.107(4) 0.035(2) 0.128(4) 0.000(2) 0.109(4) 0.005(2)
C5 0.044(3) 0.045(3) 0.055(4) -0.002(3) 0.041(3) -0.006(3)
C3 0.039(3) 0.035(3) 0.040(3) -0.006(2) 0.027(3) -0.009(2)
C15 0.061(4) 0.032(3) 0.068(4) 0.000(3) 0.055(4) -0.006(3)
C1 0.040(3) 0.034(3) 0.033(3) 0.001(2) 0.027(3) -0.003(2)
C4 0.048(3) 0.036(3) 0.048(4) -0.003(3) 0.037(3) -0.010(3)
C6 0.042(3) 0.030(3) 0.046(3) 0.000(2) 0.033(3) -0.004(2)
C8 0.056(4) 0.037(3) 0.073(5) -0.004(3) 0.055(4) 0.003(3)
C16 0.033(3) 0.037(3) 0.067(4) -0.003(3) 0.030(3) -0.017(2)
C23 0.041(3) 0.054(3) 0.052(4) 0.005(3) 0.023(3) -0.001(3)
C22 0.039(3) 0.029(3) 0.038(3) -0.004(2) 0.017(3) 0.004(2)
O10 0.073(3) 0.089(4) 0.090(4) -0.029(3) 0.034(3) 0.024(3)
C18 0.065(4) 0.055(3) 0.043(4) -0.005(3) 0.038(3) -0.015(3)
C25 0.039(3) 0.051(4) 0.057(4) 0.002(3) 0.010(3) 0.004(3)
C24 0.041(3) 0.054(4) 0.072(5) 0.007(3) 0.019(3) -0.004(3)
C27 0.104(7) 0.045(4) 0.093(7) -0.015(4) 0.061(6) -0.007(4)
C26 0.064(4) 0.052(4) 0.068(5) 0.029(3) 0.026(4) 0.011(3)
C30 0.165(11) 0.091(6) 0.157(11) -0.021(7) 0.127(10) 0.007(7)
C28 0.074(6) 0.116(7) 0.161(11) -0.040(7) 0.044(7) 0.025(6)
C29 0.113(9) 0.179(12) 0.187(14) 0.017(11) 0.083(10) 0.054(9)
N2 0.159(8) 0.058(4) 0.094(6) -0.006(4) 0.076(6) 0.007(4)
C31 0.129(9) 0.095(7) 0.110(9) 0.005(6) -0.018(7) 0.034(7)

loop_
_atom_type_symbol
_atom_type_description
_atom_type_scat_dispersion_real
_atom_type_scat_dispersion_imag
_atom_type_scat_source
C C 0.0033 0.0016 'International Tables Vol C Tables 4.2.6.8 and 6.1.1.4'
H H 0.0000 0.0000 'International Tables Vol C Tables 4.2.6.8 and 6.1.1.4'
N N 0.0061 0.0033 'International Tables Vol C Tables 4.2.6.8 and 6.1.1.4'
O O 0.0106 0.0060 'International Tables Vol C Tables 4.2.6.8 and 6.1.1.4'
Co Co 0.3494 0.9721 'International Tables Vol C Tables 4.2.6.8 and 6.1.1.4'

loop_
_geom_angle_atom_site_label_1
_geom_angle_atom_site_label_2
_geom_angle_atom_site_label_3
_geom_angle
_geom_angle_site_symmetry_1
_geom_angle_site_symmetry_3
C21 O8 Co2 132.9(3) . 2_545
O7 C21 O8 123.7(4) . .
O7 C21 C20 120.3(4) . .
O8 C21 C20 116.0(4) . .
C17 C20 C19 118.7(4) . .
C17 C20 C21 122.6(5) . .
C19 C20 C21 118.6(4) . .
C18 C19 C20 120.4(5) . .
C16 C17 C20 121.4(5) . .
C14 O4 Co1 131.7(3) . 4_576
C14 O5 Co2 135.5(3) . 2
O4 C14 O5 125.8(4) . .
O4 C14 C13 117.3(4) . .
O5 C14 C13 116.9(4) . .
C10 C13 C12 119.5(4) . .
C10 C13 C14 120.7(5) . .
C12 C13 C14 119.7(5) . .
C13 C10 C9 119.7(5) . .
C11 C12 C13 120.6(5) . .
C8 C11 C12 119.3(5) . .
C8 C9 C10 119.5(5) . .
O4 Co1 O9 94.95(14) 4_675 .
O4 Co1 O1 171.95(14) 4_675 .
O9 Co1 O1 89.16(14) . .
O4 Co1 O3W 94.40(13) 4_675 .
O9 Co1 O3W 90.82(14) . .
O1 Co1 O3W 92.45(13) . .
O4 Co1 O2W 90.25(14) 4_675 .
O9 Co1 O2W 171.19(14) . .
O1 Co1 O2W 86.56(14) . .
O3W Co1 O2W 81.68(14) . .
O4 Co1 O1W 85.10(12) 4_675 .
O9 Co1 O1W 89.74(14) . .
O1 Co1 O1W 88.00(12) . .
O3W Co1 O1W 179.28(13) . .
O2W Co1 O1W 97.80(13) . .
O5 Co2 O5 180.0(2) 2_545 4_675
O5 Co2 O8 93.51(13) 2_545 4_665
O5 Co2 O8 86.49(13) 4_675 4_665
O5 Co2 O8 86.49(13) 2_545 2
O5 Co2 O8 93.51(13) 4_675 2
O8 Co2 O8 180.00(16) 4_665 2
O5 Co2 O1W 86.75(12) 2_545 3_665
O5 Co2 O1W 93.25(12) 4_675 3_665
O8 Co2 O1W 91.11(12) 4_665 3_665
O8 Co2 O1W 88.89(12) 2 3_665
O5 Co2 O1W 93.25(12) 2_545 .
O5 Co2 O1W 86.75(12) 4_675 .
O8 Co2 O1W 88.89(12) 4_665 .
O8 Co2 O1W 91.11(12) 2 .
O1W Co2 O1W 180.00(14) 3_665 .
Co2 O1W Co1 118.77(13) . .
C1 O1 Co1 128.3(3) . .
C22 O9 Co1 133.6(4) . .
C4 O6 C15 125.5(4) . .
C22 N1 C25 114.5(5) . .
C22 N1 C26 123.9(5) . .
C25 N1 C26 121.0(5) . .
C5 C7 O3 123.4(4) . .
C5 C7 C6 122.4(4) . .
O3 C7 C6 114.1(4) . .
C6 C2 C3 120.1(4) . .
C6 C2 C1 120.3(4) . .
C3 C2 C1 119.4(4) . .
C7 O3 C8 120.3(4) . .
C7 C5 C4 117.7(4) . .
C2 C3 C4 119.5(4) . .
C16 C15 C18 121.6(5) . .
C16 C15 O6 123.7(5) . .
C18 C15 O6 114.4(5) . .
O2 C1 O1 126.3(4) . .
O2 C1 C2 116.5(4) . .
O1 C1 C2 117.0(4) . .
O6 C4 C3 113.7(4) . .
O6 C4 C5 124.8(4) . .
C3 C4 C5 121.4(4) . .
C2 C6 C7 118.8(4) . .
C11 C8 C9 121.3(5) . .
C11 C8 O3 121.1(5) . .
C9 C8 O3 117.5(5) . .
C15 C16 C17 118.4(5) . .
C22 C23 C24 104.4(5) . .
O9 C22 N1 123.4(5) . .
O9 C22 C23 127.1(5) . .
N1 C22 C23 109.5(5) . .
C19 C18 C15 119.4(5) . .
N1 C25 C24 103.9(5) . .
C25 C24 C23 105.4(5) . .
O10 C27 N2 133.1(10) . .
O10 C27 C28 120.9(9) . .
N2 C27 C28 106.0(8) . .
N2 C30 C29 97.2(8) . .
C29 C28 C27 105.3(10) . .
C28 C29 C30 108.0(9) . .
C27 N2 C30 123.3(10) . .
C27 N2 C31 120.2(9) . .
C30 N2 C31 116.5(9) . .

loop_
_geom_bond_atom_site_label_1
_geom_bond_atom_site_label_2
_geom_bond_distance
_geom_bond_site_symmetry_2
O8 C21 1.271(5) .
O8 Co2 2.106(3) 2_545
C21 O7 1.242(6) .
C21 C20 1.514(6) .
C20 C17 1.385(7) .
C20 C19 1.395(7) .
C19 C18 1.371(7) .
C17 C16 1.384(7) .
O4 C14 1.258(6) .
O4 Co1 2.033(3) 4_576
O5 C14 1.262(6) .
O5 Co2 2.046(3) 2
C14 C13 1.498(6) .
C13 C10 1.381(7) .
C13 C12 1.395(7) .
C10 C9 1.391(7) .
C12 C11 1.373(7) .
C11 C8 1.370(8) .
C9 C8 1.377(8) .
Co1 O4 2.033(3) 4_675
Co1 O9 2.059(4) .
Co1 O1 2.097(3) .
Co1 O3W 2.113(3) .
Co1 O2W 2.121(3) .
Co1 O1W 2.193(3) .
Co2 O5 2.046(3) 2_545
Co2 O5 2.046(3) 4_675
Co2 O8 2.106(3) 4_665
Co2 O8 2.106(3) 2
Co2 O1W 2.160(3) 3_665
Co2 O1W 2.160(3) .
O1 C1 1.251(5) .
O2 C1 1.238(6) .
O9 C22 1.244(6) .
O6 C4 1.379(6) .
O6 C15 1.392(5) .
N1 C22 1.323(6) .
N1 C25 1.445(7) .
N1 C26 1.448(7) .
C7 C5 1.371(7) .
C7 O3 1.380(6) .
C7 C6 1.385(6) .
C2 C6 1.381(6) .
C2 C3 1.383(6) .
C2 C1 1.517(6) .
O3 C8 1.393(5) .
C5 C4 1.385(7) .
C3 C4 1.383(6) .
C15 C16 1.369(8) .
C15 C18 1.386(8) .
C23 C22 1.497(7) .
C23 C24 1.529(8) .
O10 C27 1.195(8) .
C25 C24 1.521(8) .
C27 N2 1.245(10) .
C27 C28 1.566(12) .
C30 N2 1.407(10) .
C30 C29 1.639(14) .
C28 C29 1.411(13) .
N2 C31 1.463(11) .
